data_4304075
loop_
_publ_author_name
'Oksana Ya. Zelinska'
'Arthur Mar'

_publ_contact_author_address
; Department of Chemistry
  University of Alberta
  Edmonton, AB
  Canada  T6G 2G2
;
_publ_contact_author_email arthur.mar@ualberta.ca
_publ_contact_author_fax '(780) 492-8231'
_publ_contact_author_name 'Dr. Arthur Mar'
_publ_contact_author_phone '(780) 492-5592'
_publ_section_title
;
Ternary Rare-Earth Manganese Bismuthides: Structures and Physical
Properties of RE3MnBi5 (RE = La-Nd) and Sm2Mn3Bi6
;
_journal_name_full 'Inorganic Chemistry'
_journal_page_first 297
_journal_page_last 305
_journal_paper_doi 10.1021/ic701428p
_journal_volume 47
_journal_year 2008
_chemical_formula_structural 'Nd3 Mn Bi5'
_chemical_formula_sum 'Bi5 Mn Nd3'
_chemical_formula_weight 1532.56
_chemical_name_common 'neodymium manganese bismuthide (3/1/5)'
_chemical_name_systematic 'trineodymium manganese pentabismuthide'
_space_group_IT_number 193
_symmetry_cell_setting hexagonal
_symmetry_space_group_name_Hall '-P 6c 2'
_symmetry_space_group_name_H-M 'P 63/m c m'
_atom_sites_solution_primary direct
_atom_sites_solution_secondary difmap
_audit_creation_date 'June 3, 2007'
_audit_creation_method 'SHELXL-97; manual editing of .cif file'
_cell_angle_alpha 90.00
_cell_angle_beta 90.00
_cell_angle_gamma 120.00
_cell_formula_units_Z 2
_cell_length_a 9.5438(16)
_cell_length_b 9.5438(16)
_cell_length_c 6.4089(11)
_cell_measurement_reflns_used 486
_cell_measurement_temperature 193(2)
_cell_measurement_theta_max 28.59
_cell_measurement_theta_min 6.37
_cell_volume 505.54(15)
_computing_cell_refinement 'Bruker SAINT 6.45 (Bruker, 2003)'
_computing_data_collection 'Bruker SMART 5.054 (Bruker, 1999)'
_computing_data_reduction 'Bruker SAINT 6.45'
_computing_molecular_graphics 'ATOMS 5.1 (Dowty, 1999)'
_computing_publication_material 'Bruker SHELXTL 6.12'
_computing_structure_refinement 'Bruker SHELXTL 6.12'
_computing_structure_solution 'Bruker SHELXTL 6.12'
_diffrn_ambient_temperature 193(2)
_diffrn_measured_fraction_theta_full 0.995
_diffrn_measured_fraction_theta_max 0.995
_diffrn_measurement_device_type 'Bruker Platform/SMART 1000 CCD'
_diffrn_measurement_method '\w scans'
_diffrn_radiation_monochromator graphite
_diffrn_radiation_source 'fine-focus sealed tube'
_diffrn_radiation_type MoK\a
_diffrn_radiation_wavelength 0.71073
_diffrn_reflns_av_R_equivalents 0.0967
_diffrn_reflns_av_sigmaI/netI 0.0406
_diffrn_reflns_limit_h_max 14
_diffrn_reflns_limit_h_min -14
_diffrn_reflns_limit_k_max 14
_diffrn_reflns_limit_k_min -14
_diffrn_reflns_limit_l_max 9
_diffrn_reflns_limit_l_min -9
_diffrn_reflns_number 5508
_diffrn_reflns_theta_full 33.00
_diffrn_reflns_theta_max 33.00
_diffrn_reflns_theta_min 2.46
_diffrn_standards_number 0
_exptl_absorpt_coefficient_mu 102.908
_exptl_absorpt_correction_T_max 0.0581
_exptl_absorpt_correction_T_min 0.0065
_exptl_absorpt_correction_type numerical
_exptl_absorpt_process_details 'Bruker SHELXTL 6.12 (Sheldrick, 2001)'
_exptl_crystal_colour black
_exptl_crystal_density_diffrn 10.068
_exptl_crystal_density_method 'not measured'
_exptl_crystal_description prism
_exptl_crystal_F_000 1240
_exptl_crystal_size_max 0.15
_exptl_crystal_size_mid 0.08
_exptl_crystal_size_min 0.05
_refine_diff_density_max 4.826
_refine_diff_density_min -2.684
_refine_diff_density_rms 0.719
_refine_ls_extinction_coef 0.00192(16)
_refine_ls_extinction_expression Fc^*^=kFc[1+0.001xFc^2^\l^3^/sin(2\q)]^-1/4^
_refine_ls_extinction_method SHELXL
_refine_ls_goodness_of_fit_ref 1.166
_refine_ls_matrix_type full
_refine_ls_number_parameters 14
_refine_ls_number_reflns 375
_refine_ls_number_restraints 0
_refine_ls_restrained_S_all 1.166
_refine_ls_R_factor_all 0.0415
_refine_ls_R_factor_gt 0.0297
_refine_ls_shift/su_max 0.001
_refine_ls_shift/su_mean 0.000
_refine_ls_structure_factor_coef Fsqd
_refine_ls_weighting_details 'calc w=1/[\s^2^(Fo^2^)+(0.0207P)^2^+10.7815P] where P=(Fo^2^+2Fc^2^)/3'
_refine_ls_weighting_scheme calc
_refine_ls_wR_factor_gt 0.0574
_refine_ls_wR_factor_ref 0.0610
_reflns_number_gt 319
_reflns_number_total 375
_reflns_threshold_expression I>2\s(I)
_cod_data_source_file ic701428p-file006.cif
_cod_data_source_block Nd3MnBi5
_cod_database_code 4304075

loop_
_symmetry_equiv_pos_as_xyz
'x, y, z'
'-y, x-y, z'
'-x+y, -x, z'
'-x, -y, z+1/2'
'y, -x+y, z+1/2'
'x-y, x, z+1/2'
'y, x, -z+1/2'
'x-y, -y, -z+1/2'
'-x, -x+y, -z+1/2'
'-y, -x, -z'
'-x+y, y, -z'
'x, x-y, -z'
'-x, -y, -z'
'y, -x+y, -z'
'x-y, x, -z'
'x, y, -z-1/2'
'-y, x-y, -z-1/2'
'-x+y, -x, -z-1/2'
'-y, -x, z-1/2'
'-x+y, y, z-1/2'
'x, x-y, z-1/2'
'y, x, z'
'x-y, -y, z'
'-x, -x+y, z'

loop_
_atom_site_label
_atom_site_type_symbol
_atom_site_fract_x
_atom_site_fract_y
_atom_site_fract_z
_atom_site_U_iso_or_equiv
_atom_site_adp_type
_atom_site_occupancy
_atom_site_symmetry_multiplicity
_atom_site_calc_flag
_atom_site_refinement_flags
_atom_site_disorder_assembly
_atom_site_disorder_group
Nd Nd 0.61886(10) 0.0000 0.2500 0.0074(2) Uani 1 4 d S . .
Mn Mn 0.0000 0.0000 0.0000 0.0081(9) Uani 1 12 d S . .
Bi1 Bi 0.26112(7) 0.0000 0.2500 0.00677(18) Uani 1 4 d S . .
Bi2 Bi 0.3333 0.6667 0.0000 0.00594(19) Uani 1 6 d S . .

loop_
_atom_site_aniso_label
_atom_site_aniso_U_11
_atom_site_aniso_U_22
_atom_site_aniso_U_33
_atom_site_aniso_U_23
_atom_site_aniso_U_13
_atom_site_aniso_U_12
Nd 0.0066(3) 0.0075(4) 0.0083(5) 0.000 0.000 0.0038(2)
Mn 0.0080(12) 0.0080(12) 0.008(3) 0.000 0.000 0.0040(6)
Bi1 0.0063(2) 0.0062(3) 0.0079(4) 0.000 0.000 0.00308(15)
Bi2 0.0057(2) 0.0057(2) 0.0064(4) 0.000 0.000 0.00286(11)

loop_
_atom_type_symbol
_atom_type_description
_atom_type_scat_dispersion_real
_atom_type_scat_dispersion_imag
_atom_type_scat_source
Mn Mn 0.3368 0.7283 'International Tables Vol C Tables 4.2.6.8 and 6.1.1.4'
Nd Nd -0.1943 3.0179 'International Tables Vol C Tables 4.2.6.8 and 6.1.1.4'
Bi Bi -4.1077 10.2566 'International Tables Vol C Tables 4.2.6.8 and 6.1.1.4'

loop_
_geom_angle_atom_site_label_1
_geom_angle_atom_site_label_2
_geom_angle_atom_site_label_3
_geom_angle
_geom_angle_site_symmetry_1
_geom_angle_site_symmetry_3
_geom_angle_publ_flag
Bi1 Nd Bi1 84.13(3) 2_655 3_655 ?
Bi1 Nd Bi2 142.61(2) 2_655 1_545 ?
Bi1 Nd Bi2 72.741(11) 3_655 1_545 ?
Bi1 Nd Bi2 142.61(2) 2_655 16_546 ?
Bi1 Nd Bi2 72.741(11) 3_655 16_546 ?
Bi2 Nd Bi2 56.539(13) 1_545 16_546 ?
Bi1 Nd Bi2 72.743(11) 2_655 4_665 ?
Bi1 Nd Bi2 142.61(2) 3_655 4_665 ?
Bi2 Nd Bi2 140.82(3) 1_545 4_665 ?
Bi2 Nd Bi2 109.056(17) 16_546 4_665 ?
Bi1 Nd Bi2 72.743(11) 2_655 13_665 ?
Bi1 Nd Bi2 142.61(2) 3_655 13_665 ?
Bi2 Nd Bi2 109.056(18) 1_545 13_665 ?
Bi2 Nd Bi2 140.82(3) 16_546 13_665 ?
Bi2 Nd Bi2 56.538(13) 4_665 13_665 ?
Bi1 Nd Bi1 75.529(17) 2_655 13_656 ?
Bi1 Nd Bi1 75.529(17) 3_655 13_656 ?
Bi2 Nd Bi1 123.976(5) 1_545 13_656 ?
Bi2 Nd Bi1 70.542(9) 16_546 13_656 ?
Bi2 Nd Bi1 70.543(9) 4_665 13_656 ?
Bi2 Nd Bi1 123.976(5) 13_665 13_656 ?
Bi1 Nd Bi1 75.529(17) 2_655 13_655 ?
Bi1 Nd Bi1 75.529(17) 3_655 13_655 ?
Bi2 Nd Bi1 70.542(9) 1_545 13_655 ?
Bi2 Nd Bi1 123.976(5) 16_546 13_655 ?
Bi2 Nd Bi1 123.976(5) 4_665 13_655 ?
Bi2 Nd Bi1 70.543(9) 13_665 13_655 ?
Bi1 Nd Bi1 140.66(4) 13_656 13_655 ?
Bi1 Nd Bi1 137.936(16) 2_655 . ?
Bi1 Nd Bi1 137.936(16) 3_655 . ?
Bi2 Nd Bi1 70.408(15) 1_545 . ?
Bi2 Nd Bi1 70.408(15) 16_546 . ?
Bi2 Nd Bi1 70.407(15) 4_665 . ?
Bi2 Nd Bi1 70.407(15) 13_665 . ?
Bi1 Nd Bi1 109.670(19) 13_656 . ?
Bi1 Nd Bi1 109.670(19) 13_655 . ?
Bi1 Nd Nd 115.404(12) 2_655 13_655 ?
Bi1 Nd Nd 115.404(12) 3_655 13_655 ?
Bi2 Nd Nd 54.528(9) 1_545 13_655 ?
Bi2 Nd Nd 101.11(2) 16_546 13_655 ?
Bi2 Nd Nd 101.11(3) 4_665 13_655 ?
Bi2 Nd Nd 54.528(9) 13_665 13_655 ?
Bi1 Nd Nd 164.37(4) 13_656 13_655 ?
Bi1 Nd Nd 54.969(17) 13_655 13_655 ?
Bi1 Nd Nd 54.70(2) . 13_655 ?
Bi1 Nd Nd 115.404(13) 2_655 13_656 ?
Bi1 Nd Nd 115.404(12) 3_655 13_656 ?
Bi2 Nd Nd 101.11(2) 1_545 13_656 ?
Bi2 Nd Nd 54.528(9) 16_546 13_656 ?
Bi2 Nd Nd 54.528(9) 4_665 13_656 ?
Bi2 Nd Nd 101.11(2) 13_665 13_656 ?
Bi1 Nd Nd 54.969(17) 13_656 13_656 ?
Bi1 Nd Nd 164.37(4) 13_655 13_656 ?
Bi1 Nd Nd 54.70(2) . 13_656 ?
Nd Nd Nd 109.40(5) 13_655 13_656 ?
Bi1 Mn Bi1 180.000(13) 14 2 ?
Bi1 Mn Bi1 93.514(13) 14 13 ?
Bi1 Mn Bi1 86.486(13) 2 13 ?
Bi1 Mn Bi1 93.514(12) 14 15 ?
Bi1 Mn Bi1 86.486(12) 2 15 ?
Bi1 Mn Bi1 93.514(12) 13 15 ?
Bi1 Mn Bi1 86.486(12) 14 3 ?
Bi1 Mn Bi1 93.514(12) 2 3 ?
Bi1 Mn Bi1 86.486(12) 13 3 ?
Bi1 Mn Bi1 180.00(2) 15 3 ?
Bi1 Mn Bi1 86.486(13) 14 . ?
Bi1 Mn Bi1 93.514(13) 2 . ?
Bi1 Mn Bi1 180.0 13 . ?
Bi1 Mn Bi1 86.486(12) 15 . ?
Bi1 Mn Bi1 93.514(12) 3 . ?
Bi1 Mn Mn 122.738(9) 14 4 ?
Bi1 Mn Mn 57.262(10) 2 4 ?
Bi1 Mn Mn 122.738(9) 13 4 ?
Bi1 Mn Mn 122.738(9) 15 4 ?
Bi1 Mn Mn 57.262(9) 3 4 ?
Bi1 Mn Mn 57.262(9) . 4 ?
Bi1 Mn Mn 57.262(10) 14 4_554 ?
Bi1 Mn Mn 122.738(9) 2 4_554 ?
Bi1 Mn Mn 57.262(10) 13 4_554 ?
Bi1 Mn Mn 57.262(9) 15 4_554 ?
Bi1 Mn Mn 122.738(9) 3 4_554 ?
Bi1 Mn Mn 122.738(9) . 4_554 ?
Mn Mn Mn 180.0 4 4_554 ?
Mn Bi1 Mn 65.477(19) . 4 ?
Mn Bi1 Nd 79.874(14) . 2_545 ?
Mn Bi1 Nd 79.874(14) 4 2_545 ?
Mn Bi1 Nd 79.874(14) . 3_665 ?
Mn Bi1 Nd 79.874(14) 4 3_665 ?
Nd Bi1 Nd 155.87(3) 2_545 3_665 ?
Mn Bi1 Nd 142.41(2) . 13_656 ?
Mn Bi1 Nd 76.931(19) 4 13_656 ?
Nd Bi1 Nd 94.034(2) 2_545 13_656 ?
Nd Bi1 Nd 94.034(2) 3_665 13_656 ?
Mn Bi1 Nd 76.931(19) . 13_655 ?
Mn Bi1 Nd 142.41(2) 4 13_655 ?
Nd Bi1 Nd 94.034(2) 2_545 13_655 ?
Nd Bi1 Nd 94.034(2) 3_665 13_655 ?
Nd Bi1 Nd 140.66(4) 13_656 13_655 ?
Mn Bi1 Nd 147.262(9) . . ?
Mn Bi1 Nd 147.262(9) 4 . ?
Nd Bi1 Nd 102.065(16) 2_545 . ?
Nd Bi1 Nd 102.065(16) 3_665 . ?
Nd Bi1 Nd 70.331(19) 13_656 . ?
Nd Bi1 Nd 70.331(19) 13_655 . ?
Bi2 Bi2 Bi2 180.0 16_556 16 ?
Bi2 Bi2 Nd 61.731(6) 16_556 1_565 ?
Bi2 Bi2 Nd 118.269(7) 16 1_565 ?
Bi2 Bi2 Nd 118.269(7) 16_556 14_565 ?
Bi2 Bi2 Nd 61.731(6) 16 14_565 ?
Nd Bi2 Nd 166.59(3) 1_565 14_565 ?
Bi2 Bi2 Nd 118.270(6) 16_556 13_665 ?
Bi2 Bi2 Nd 61.731(6) 16 13_665 ?
Nd Bi2 Nd 70.945(18) 1_565 13_665 ?
Nd Bi2 Nd 99.412(8) 14_565 13_665 ?
Bi2 Bi2 Nd 61.731(6) 16_556 2 ?
Bi2 Bi2 Nd 118.270(6) 16 2 ?
Nd Bi2 Nd 99.412(8) 1_565 2 ?
Nd Bi2 Nd 70.945(18) 14_565 2 ?
Nd Bi2 Nd 91.53(3) 13_665 2 ?
Bi2 Bi2 Nd 61.730(6) 16_556 3_665 ?
Bi2 Bi2 Nd 118.268(7) 16 3_665 ?
Nd Bi2 Nd 99.412(8) 1_565 3_665 ?
Nd Bi2 Nd 91.53(3) 14_565 3_665 ?
Nd Bi2 Nd 166.59(3) 13_665 3_665 ?
Nd Bi2 Nd 99.412(8) 2 3_665 ?
Bi2 Bi2 Nd 118.268(7) 16_556 15 ?
Bi2 Bi2 Nd 61.730(6) 16 15 ?
Nd Bi2 Nd 91.53(3) 1_565 15 ?
Nd Bi2 Nd 99.412(8) 14_565 15 ?
Nd Bi2 Nd 99.412(8) 13_665 15 ?
Nd Bi2 Nd 166.59(3) 2 15 ?
Nd Bi2 Nd 70.945(18) 3_665 15 ?

loop_
_geom_bond_atom_site_label_1
_geom_bond_atom_site_label_2
_geom_bond_distance
_geom_bond_site_symmetry_2
_geom_bond_publ_flag
Nd Bi1 3.2213(9) 2_655 ?
Nd Bi1 3.2213(9) 3_655 ?
Nd Bi2 3.3830(6) 1_545 ?
Nd Bi2 3.3830(6) 16_546 ?
Nd Bi2 3.3830(6) 4_665 ?
Nd Bi2 3.3830(6) 13_665 ?
Nd Bi1 3.4030(6) 13_656 ?
Nd Bi1 3.4030(6) 13_655 ?
Nd Bi1 3.4142(13) . ?
Nd Nd 3.9263(12) 13_655 ?
Nd Nd 3.9263(12) 13_656 ?
Mn Bi1 2.9627(6) 14 ?
Mn Bi1 2.9627(6) 2 ?
Mn Bi1 2.9627(7) 13 ?
Mn Bi1 2.9627(7) 15 ?
Mn Bi1 2.9627(7) 3 ?
Mn Bi1 2.9627(7) . ?
Mn Mn 3.2044(5) 4 ?
Mn Mn 3.2044(5) 4_554 ?
Bi1 Mn 2.9627(7) 4 ?
Bi1 Nd 3.2213(9) 2_545 ?
Bi1 Nd 3.2213(9) 3_665 ?
Bi1 Nd 3.4030(6) 13_656 ?
Bi1 Nd 3.4030(6) 13_655 ?
Bi2 Bi2 3.2044(5) 16_556 ?
Bi2 Bi2 3.2044(5) 16 ?
Bi2 Nd 3.3830(6) 1_565 ?
Bi2 Nd 3.3830(6) 14_565 ?
Bi2 Nd 3.3830(6) 13_665 ?
Bi2 Nd 3.3830(6) 2 ?
Bi2 Nd 3.3830(6) 3_665 ?
Bi2 Nd 3.3830(6) 15 ?
